data_2106685
loop_
_publ_author_name
'Gladyshevskii, R.E.'
'Fluekiger, R.'

_publ_section_title
;
 Modulated structure of Bi2 Sr2 ca Cu2 O8+d, a high-Tc superconductor with
 monoclinc symmetry
;
_journal_name_full 'Acta Crystallographica B (39,1983-)'
_journal_page_first 38
_journal_page_last 53
_journal_volume 52
_journal_year 1996
_chemical_formula_sum 'Bi2.1 Ca1.12 Cu2 O8 Sr1.78'
_chemical_name_systematic '(Bi2.1 Ca0.9) (Sr1.78 Ca0.22) Cu2 O8'
_space_group_IT_number 37
_symmetry_space_group_name_Hall 'C 2 -2c'
_symmetry_space_group_name_H-M 'C c c 2'
_cell_angle_alpha 90
_cell_angle_beta 90
_cell_angle_gamma 90
_cell_formula_units_Z 4
_cell_length_a 5.4112
_cell_length_b 30.873
_cell_length_c 5.4161
_cell_volume 904.814
_citation_journal_id_ASTM ASBSDK
_cod_data_source_file Gladyshevskii_ASBSDK_1996_1944.cif
_cod_data_source_block Bi2.1Ca1.12Cu2O8Sr1.78
_cod_original_cell_volume 904.8135
_cod_database_code 2106685

loop_
_symmetry_equiv_pos_as_xyz
x,y,z
-x,-y,z
-x,y,z+1/2
x,-y,z+1/2
x+1/2,y+1/2,z
-x+1/2,-y+1/2,z
-x+1/2,y+1/2,z+1/2
x+1/2,-y+1/2,z+1/2

loop_
_atom_site_label
_atom_site_type_symbol
_atom_site_fract_x
_atom_site_fract_y
_atom_site_fract_z
_atom_site_occupancy
_atom_site_U_iso_or_equiv
Ca2 Ca+2 0.25 0.25 0.999 0.9 0.0
O1 O-2 0.141 0.0502 0.19 1 0.0
Bi1 Bi+3 0.2264 0.0546 0.455 0.552 0.0
Bi3 Bi+3 0.25 0.25 0.999 0.1 0.0
O3 O-2 0.001 0.1972 0.246 1 0.0
O2 O-2 0.28 0.1196 0.574 1 0.0
O4 O-2 0.006 0.2938 0.249 1 0.0
Bi2 Bi+3 0.2264 0.0491 0.559 0.448 0.0
Cu1 Cu+2 0.2488 0.1968 0.5 1 0.0
Ca1 Ca+2 0.2504 0.141 0.994 0.11 0.0
Sr1 Sr+2 0.2504 0.141 0.994 0.89 0.0
